data_4122026
loop_
_publ_author_name
'Chu, Terry'
'Korobkov, Ilia'
'Nikonov, Georgii I.'

_publ_section_title
;
 Oxidative Addition of \s Bonds to an Al(I) Center.
;
_journal_issue 25
_journal_name_full 'Journal of the American Chemical Society'
_journal_page_first 9195
_journal_page_last 9202
_journal_paper_doi 10.1021/ja5038337
_journal_volume 136
_journal_year 2014
_chemical_formula_sum 'C33 H52 Al N3'
_chemical_formula_weight 517.75
_chemical_name_systematic
; 
 ? 
;
_space_group_crystal_system monoclinic
_space_group_IT_number 11
_space_group_name_Hall '-P 2yb'
_space_group_name_H-M_alt 'P 1 21/m 1'
_symmetry_space_group_name_Hall '-P 2yb'
_symmetry_space_group_name_H-M 'P 1 21/m 1'
_atom_sites_solution_hydrogens mixed
_audit_creation_method SHELXL-2013
_cell_angle_alpha 90
_cell_angle_beta 113.658(2)
_cell_angle_gamma 90
_cell_formula_units_Z 2
_cell_length_a 8.9717(3)
_cell_length_b 19.8654(7)
_cell_length_c 10.1194(4)
_cell_measurement_reflns_used 7789
_cell_measurement_temperature 200(2)
_cell_measurement_theta_max 28.07
_cell_measurement_theta_min 2.48
_cell_volume 1651.97(11)
_computing_cell_refinement 'APEX II, Bruker (2009)'
_computing_data_collection 'APEX II, Bruker (2009)'
_computing_data_reduction 'XPREP, Bruker (2009)'
_computing_molecular_graphics 'SHELXTL, Bruker (2004)'
_computing_publication_material 'SHELXTL, Bruker (2004)'
_computing_structure_refinement 'SHELXL-2013 (Sheldrick, 2013)'
_computing_structure_solution 'SHELXS-03 (Sheldrick, 2003)'
_diffrn_ambient_temperature 200(2)
_diffrn_measured_fraction_theta_full 0.984
_diffrn_measured_fraction_theta_max 0.986
_diffrn_measurement_device_type 'Bruker APEX-II CCD'
_diffrn_measurement_method '\f and \w scans'
_diffrn_radiation_type MoK\a
_diffrn_radiation_wavelength 0.71073
_diffrn_reflns_av_R_equivalents 0.0299
_diffrn_reflns_av_unetI/netI 0.0230
_diffrn_reflns_Laue_measured_fraction_full 0.984
_diffrn_reflns_Laue_measured_fraction_max 0.986
_diffrn_reflns_limit_h_max 11
_diffrn_reflns_limit_h_min -11
_diffrn_reflns_limit_k_max 26
_diffrn_reflns_limit_k_min -25
_diffrn_reflns_limit_l_max 13
_diffrn_reflns_limit_l_min -13
_diffrn_reflns_number 22373
_diffrn_reflns_point_group_measured_fraction_full 0.984
_diffrn_reflns_point_group_measured_fraction_max 0.986
_diffrn_reflns_theta_full 25.242
_diffrn_reflns_theta_max 28.318
_diffrn_reflns_theta_min 2.197
_exptl_absorpt_coefficient_mu 0.085
_exptl_absorpt_correction_T_max 0.7457
_exptl_absorpt_correction_T_min 0.6933
_exptl_absorpt_correction_type multi-scan
_exptl_absorpt_process_details 'SADABS, Bruker (2003)'
_exptl_crystal_colour colourless
_exptl_crystal_density_diffrn 1.041
_exptl_crystal_density_meas ?
_exptl_crystal_description block
_exptl_crystal_F_000 568
_exptl_crystal_size_max 0.190
_exptl_crystal_size_mid 0.150
_exptl_crystal_size_min 0.100
_refine_diff_density_max 0.289
_refine_diff_density_min -0.287
_refine_diff_density_rms 0.039
_refine_ls_extinction_method none
_refine_ls_goodness_of_fit_ref 1.026
_refine_ls_hydrogen_treatment mixed
_refine_ls_matrix_type full
_refine_ls_number_parameters 194
_refine_ls_number_reflns 4163
_refine_ls_number_restraints 54
_refine_ls_restrained_S_all 1.061
_refine_ls_R_factor_all 0.0629
_refine_ls_R_factor_gt 0.0457
_refine_ls_shift/su_max 0.000
_refine_ls_shift/su_mean 0.000
_refine_ls_structure_factor_coef Fsqd
_refine_ls_weighting_details 'w=1/[\s^2^(Fo^2^)+(0.0688P)^2^+0.3528P] where P=(Fo^2^+2Fc^2^)/3'
_refine_ls_weighting_scheme calc
_refine_ls_wR_factor_gt 0.1173
_refine_ls_wR_factor_ref 0.1286
_reflns_Friedel_coverage 0.000
_reflns_number_gt 3250
_reflns_number_total 4163
_reflns_threshold_expression 'I > 2\s(I)'
_cod_data_source_file ja5038337_si_002.cif
_cod_data_source_block gn010
_cod_depositor_comments
;Adding full bibliography for 4122022--4122029.cif.

The following automatic conversions were performed:

'_exptl_crystal_density_meas' value 'n/a' was changed to '?' - the
value is perceived as not measured.

Automatic conversion script
Id: cif_fix_values 3008 2015-01-20 13:52:24Z robertas 
;
_cod_database_code 4122026
_shelx_space_group_comment
; 
The symmetry employed for this shelxl refinement is uniquely defined 
by the following loop, which should always be used as a source of 
symmetry information in preference to the above space-group names. 
They are only intended as comments. 
;
_shelx_estimated_absorpt_t_min 0.984
_shelx_estimated_absorpt_t_max 0.992
_shelxl_version_number 2013-4

loop_
_space_group_symop_operation_xyz
'x, y, z'
'-x, y+1/2, -z'
'-x, -y, -z'
'x, -y-1/2, z'

loop_
_atom_site_label
_atom_site_type_symbol
_atom_site_fract_x
_atom_site_fract_y
_atom_site_fract_z
_atom_site_U_iso_or_equiv
_atom_site_adp_type
_atom_site_occupancy
_atom_site_site_symmetry_order
_atom_site_calc_flag
_atom_site_refinement_flags_posn
_atom_site_refinement_flags_adp
_atom_site_refinement_flags_occupancy
_atom_site_disorder_assembly
_atom_site_disorder_group
Al1 Al 0.25971(6) 0.7500 0.77458(5) 0.02634(14) Uani 1 2 d S T P . .
H1A H 0.175(3) 0.7500 0.883(2) 0.043(6) Uiso 1 2 d S . P . .
N1 N 0.16871(12) 0.67939(5) 0.63795(10) 0.0234(2) Uani 1 1 d . . . . .
N2 N 0.4774(2) 0.7500 0.84627(19) 0.0453(4) Uani 1 2 d S T P A .
H2A H 0.5158 0.7500 0.7787 0.054 Uiso 1 2 calc R U P . .
C1 C 0.02757(14) 0.68694(6) 0.52467(12) 0.0257(3) Uani 1 1 d . . . . .
C2 C -0.0436(2) 0.7500 0.47874(18) 0.0289(4) Uani 1 2 d S T P . .
H2B H -0.1525 0.7500 0.4085 0.035 Uiso 1 2 calc R U P . .
C3 C -0.06121(17) 0.62620(7) 0.43981(15) 0.0365(3) Uani 1 1 d . . . . .
H3A H 0.0154 0.5974 0.4189 0.055 Uiso 1 1 calc R U . . .
H3B H -0.1479 0.6409 0.3491 0.055 Uiso 1 1 calc R U . . .
H3C H -0.1088 0.6008 0.4964 0.055 Uiso 1 1 calc R U . . .
C4 C 0.24612(14) 0.61435(6) 0.67143(13) 0.0267(3) Uani 1 1 d . . . . .
C5 C 0.20619(16) 0.56937(6) 0.75939(14) 0.0319(3) Uani 1 1 d . . . . .
C6 C 0.29231(18) 0.50896(7) 0.79718(16) 0.0418(3) Uani 1 1 d . . . . .
H6A H 0.2681 0.4780 0.8573 0.050 Uiso 1 1 calc R U . . .
C7 C 0.41135(19) 0.49326(7) 0.74932(18) 0.0476(4) Uani 1 1 d . . . . .
H7A H 0.4678 0.4517 0.7757 0.057 Uiso 1 1 calc R U . . .
C8 C 0.44878(18) 0.53806(7) 0.66279(18) 0.0436(4) Uani 1 1 d . . . . .
H8A H 0.5311 0.5267 0.6300 0.052 Uiso 1 1 calc R U . . .
C9 C 0.36841(16) 0.59947(6) 0.62258(14) 0.0326(3) Uani 1 1 d . . . . .
C10 C 0.07555(18) 0.58432(7) 0.81438(16) 0.0394(3) Uani 1 1 d . . . . .
H10A H 0.0206 0.6272 0.7684 0.047 Uiso 1 1 calc R U . . .
C11 C 0.1494(3) 0.59489(10) 0.97823(19) 0.0596(5) Uani 1 1 d . . . . .
H11A H 0.2318 0.6305 1.0034 0.089 Uiso 1 1 calc R U . . .
H11B H 0.2000 0.5529 1.0263 0.089 Uiso 1 1 calc R U . . .
H11C H 0.0635 0.6080 1.0097 0.089 Uiso 1 1 calc R U . . .
C12 C -0.0537(2) 0.52894(9) 0.7719(2) 0.0557(4) Uani 1 1 d . . . . .
H12A H -0.0983 0.5224 0.6671 0.084 Uiso 1 1 calc R U . . .
H12B H -0.1413 0.5421 0.8012 0.084 Uiso 1 1 calc R U . . .
H12C H -0.0043 0.4869 0.8202 0.084 Uiso 1 1 calc R U . . .
C13 C 0.41230(18) 0.64876(7) 0.52912(17) 0.0399(3) Uani 1 1 d . . . . .
H13A H 0.3846 0.6949 0.5518 0.048 Uiso 1 1 calc R U . . .
C14 C 0.5934(2) 0.64847(11) 0.5605(2) 0.0637(5) Uani 1 1 d . . . . .
H14A H 0.6565 0.6563 0.6637 0.096 Uiso 1 1 calc R U . . .
H14B H 0.6168 0.6841 0.5047 0.096 Uiso 1 1 calc R U . . .
H14C H 0.6233 0.6048 0.5334 0.096 Uiso 1 1 calc R U . . .
C15 C 0.3125(2) 0.63649(10) 0.36824(19) 0.0593(5) Uani 1 1 d . . . . .
H15A H 0.1963 0.6369 0.3488 0.089 Uiso 1 1 calc R U . . .
H15B H 0.3417 0.5927 0.3409 0.089 Uiso 1 1 calc R U . . .
H15C H 0.3356 0.6720 0.3120 0.089 Uiso 1 1 calc R U . . .
C16 C 0.6045(3) 0.7500 0.9907(3) 0.0648(7) Uani 1 2 d S TU P . .
C17 C 0.5360(7) 0.7500 1.1050(5) 0.111(3) Uani 0.6 2 d S TU P A 1
H17A H 0.4689 0.7902 1.0940 0.166 Uiso 0.3 1 calc R U P A 1
H17B H 0.6256 0.7501 1.2008 0.166 Uiso 0.6 2 calc R U P A 1
H17C H 0.4692 0.7097 1.0943 0.166 Uiso 0.3 1 calc R U P A 1
C18 C 0.7093(10) 0.6878(5) 1.0106(7) 0.176(4) Uani 0.6 1 d . U P A 1
H18A H 0.8184 0.7012 1.0205 0.264 Uiso 0.6 1 calc R U P A 1
H18B H 0.6603 0.6583 0.9265 0.264 Uiso 0.6 1 calc R U P A 1
H18C H 0.7170 0.6637 1.0976 0.264 Uiso 0.6 1 calc R U P A 1
C19 C 0.5827(16) 0.8136(7) 1.0518(13) 0.222(8) Uani 0.4 1 d . U P A 2
H19A H 0.4727 0.8156 1.0499 0.333 Uiso 0.4 1 calc R U P A 2
H19B H 0.5978 0.8509 0.9949 0.333 Uiso 0.4 1 calc R U P A 2
H19C H 0.6629 0.8172 1.1517 0.333 Uiso 0.4 1 calc R U P A 2
C20 C 0.7606(11) 0.7500 0.9917(17) 0.169(6) Uani 0.4 2 d S TU P A 2
H20A H 0.7765 0.7088 0.9458 0.253 Uiso 0.2 1 calc R U P A 2
H20B H 0.8415 0.7519 1.0916 0.253 Uiso 0.4 2 calc R U P A 2
H20C H 0.7733 0.7893 0.9386 0.253 Uiso 0.2 1 calc R U P A 2

loop_
_atom_site_aniso_label
_atom_site_aniso_U_11
_atom_site_aniso_U_22
_atom_site_aniso_U_33
_atom_site_aniso_U_23
_atom_site_aniso_U_13
_atom_site_aniso_U_12
Al1 0.0297(3) 0.0237(3) 0.0201(2) 0.000 0.00429(19) 0.000
N1 0.0235(5) 0.0222(5) 0.0233(4) 0.0004(4) 0.0080(4) 0.0002(4)
N2 0.0301(8) 0.0550(11) 0.0357(9) 0.000 -0.0027(7) 0.000
C1 0.0245(6) 0.0277(6) 0.0245(5) -0.0023(4) 0.0094(5) -0.0035(4)
C2 0.0215(8) 0.0327(9) 0.0254(8) 0.000 0.0019(6) 0.000
C3 0.0337(7) 0.0324(7) 0.0352(7) -0.0060(5) 0.0051(5) -0.0056(5)
C4 0.0265(6) 0.0224(6) 0.0278(6) -0.0019(4) 0.0073(5) -0.0010(4)
C5 0.0328(6) 0.0259(6) 0.0341(6) 0.0018(5) 0.0104(5) -0.0019(5)
C6 0.0441(8) 0.0279(7) 0.0493(8) 0.0086(6) 0.0145(7) 0.0017(6)
C7 0.0451(8) 0.0280(7) 0.0647(10) 0.0060(7) 0.0167(7) 0.0110(6)
C8 0.0381(7) 0.0322(7) 0.0628(10) -0.0022(6) 0.0224(7) 0.0059(6)
C9 0.0323(6) 0.0264(6) 0.0396(7) -0.0049(5) 0.0150(6) -0.0016(5)
C10 0.0465(8) 0.0329(7) 0.0449(8) 0.0103(6) 0.0248(7) 0.0011(6)
C11 0.0819(13) 0.0605(11) 0.0467(9) 0.0085(8) 0.0365(9) 0.0007(9)
C12 0.0484(9) 0.0475(9) 0.0780(12) 0.0137(8) 0.0325(9) -0.0047(7)
C13 0.0441(8) 0.0304(7) 0.0567(9) -0.0029(6) 0.0322(7) 0.0011(6)
C14 0.0510(10) 0.0645(12) 0.0897(14) 0.0005(10) 0.0430(10) -0.0071(9)
C15 0.0684(12) 0.0655(12) 0.0542(10) 0.0082(8) 0.0354(9) 0.0013(9)
C16 0.0406(12) 0.0830(19) 0.0425(13) 0.000 -0.0130(10) 0.000
C17 0.047(3) 0.236(10) 0.026(2) 0.000 -0.0095(19) 0.000
C18 0.150(6) 0.202(8) 0.118(5) 0.045(5) -0.007(5) 0.132(6)
C19 0.159(9) 0.233(11) 0.149(10) -0.143(10) -0.068(8) 0.061(9)
C20 0.030(4) 0.278(19) 0.137(10) 0.000 -0.030(4) 0.000

loop_
_atom_type_symbol
_atom_type_description
_atom_type_scat_dispersion_real
_atom_type_scat_dispersion_imag
_atom_type_scat_source
C C 0.0033 0.0016 'International Tables Vol C Tables 4.2.6.8 and 6.1.1.4'
H H 0.0000 0.0000 'International Tables Vol C Tables 4.2.6.8 and 6.1.1.4'
N N 0.0061 0.0033 'International Tables Vol C Tables 4.2.6.8 and 6.1.1.4'
Al Al 0.0645 0.0514 'International Tables Vol C Tables 4.2.6.8 and 6.1.1.4'

loop_
_geom_angle_atom_site_label_1
_geom_angle_atom_site_label_2
_geom_angle_atom_site_label_3
_geom_angle
_geom_angle_site_symmetry_1
_geom_angle_site_symmetry_3
N2 Al1 N1 111.95(5) . 4_575
N2 Al1 N1 111.95(5) . .
N1 Al1 N1 94.66(6) 4_575 .
C1 N1 C4 120.34(10) . .
C1 N1 Al1 121.56(8) . .
C4 N1 Al1 117.58(7) . .
C16 N2 Al1 134.26(18) . .
N1 C1 C2 122.45(11) . .
N1 C1 C3 120.12(11) . .
C2 C1 C3 117.43(11) . .
C1 C2 C1 127.27(15) 4_575 .
C9 C4 C5 121.53(12) . .
C9 C4 N1 118.49(11) . .
C5 C4 N1 119.84(11) . .
C6 C5 C4 117.82(13) . .
C6 C5 C10 119.54(12) . .
C4 C5 C10 122.64(12) . .
C7 C6 C5 121.47(14) . .
C6 C7 C8 119.89(13) . .
C7 C8 C9 121.38(14) . .
C8 C9 C4 117.90(12) . .
C8 C9 C13 120.91(12) . .
C4 C9 C13 121.19(11) . .
C5 C10 C12 111.52(13) . .
C5 C10 C11 111.23(13) . .
C12 C10 C11 110.62(13) . .
C9 C13 C14 112.85(14) . .
C9 C13 C15 111.87(13) . .
C14 C13 C15 109.92(14) . .
C20 C16 N2 112.9(7) . .
C20 C16 C19 107.6(7) . 4_575
N2 C16 C19 104.1(4) . 4_575
C20 C16 C19 107.6(7) . .
N2 C16 C19 104.1(4) . .
C19 C16 C19 120.7(16) 4_575 .
N2 C16 C17 112.0(3) . .
N2 C16 C18 109.2(3) . 4_575
C17 C16 C18 108.6(4) . 4_575
N2 C16 C18 109.2(3) . .
C17 C16 C18 108.6(4) . .
C18 C16 C18 109.1(9) 4_575 .

loop_
_geom_bond_atom_site_label_1
_geom_bond_atom_site_label_2
_geom_bond_distance
_geom_bond_site_symmetry_2
Al1 N2 1.7900(18) .
Al1 N1 1.9078(10) 4_575
Al1 N1 1.9078(10) .
N1 C1 1.3323(15) .
N1 C4 1.4413(15) .
N2 C16 1.449(3) .
C1 C2 1.3982(14) .
C1 C3 1.5095(17) .
C2 C1 1.3981(14) 4_575
C4 C9 1.4039(18) .
C4 C5 1.4054(18) .
C5 C6 1.3950(19) .
C5 C10 1.5149(19) .
C6 C7 1.374(2) .
C7 C8 1.381(2) .
C8 C9 1.3922(19) .
C9 C13 1.5190(19) .
C10 C12 1.530(2) .
C10 C11 1.533(2) .
C13 C14 1.525(2) .
C13 C15 1.530(2) .
C16 C20 1.396(13) .
C16 C19 1.454(10) 4_575
C16 C19 1.454(10) .
C16 C17 1.512(7) .
C16 C18 1.516(6) 4_575
C16 C18 1.516(6) .

loop_
_geom_torsion_atom_site_label_1
_geom_torsion_atom_site_label_2
_geom_torsion_atom_site_label_3
_geom_torsion_atom_site_label_4
_geom_torsion
_geom_torsion_site_symmetry_1
_geom_torsion_site_symmetry_4
N1 Al1 N2 C16 127.56(4) 4_575 .
N1 Al1 N2 C16 -127.56(4) . .
C4 N1 C1 C2 -173.04(12) . .
Al1 N1 C1 C2 15.46(17) . .
C4 N1 C1 C3 6.49(17) . .
Al1 N1 C1 C3 -165.01(9) . .
N1 C1 C2 C1 10.9(3) . 4_575
C3 C1 C2 C1 -168.69(13) . 4_575
C1 N1 C4 C9 96.58(14) . .
Al1 N1 C4 C9 -91.59(12) . .
C1 N1 C4 C5 -87.66(14) . .
Al1 N1 C4 C5 84.17(12) . .
C9 C4 C5 C6 0.02(19) . .
N1 C4 C5 C6 -175.60(11) . .
C9 C4 C5 C10 179.62(12) . .
N1 C4 C5 C10 3.99(18) . .
C4 C5 C6 C7 -0.6(2) . .
C10 C5 C6 C7 179.77(14) . .
C5 C6 C7 C8 0.5(2) . .
C6 C7 C8 C9 0.2(2) . .
C7 C8 C9 C4 -0.7(2) . .
C7 C8 C9 C13 179.12(14) . .
C5 C4 C9 C8 0.63(19) . .
N1 C4 C9 C8 176.31(12) . .
C5 C4 C9 C13 -179.21(12) . .
N1 C4 C9 C13 -3.53(18) . .
C6 C5 C10 C12 -56.36(18) . .
C4 C5 C10 C12 124.06(14) . .
C6 C5 C10 C11 67.65(17) . .
C4 C5 C10 C11 -111.94(15) . .
C8 C9 C13 C14 -35.1(2) . .
C4 C9 C13 C14 144.78(14) . .
C8 C9 C13 C15 89.52(17) . .
C4 C9 C13 C15 -90.65(16) . .
Al1 N2 C16 C20 180.000(4) . .
Al1 N2 C16 C19 63.6(8) . 4_575
Al1 N2 C16 C19 -63.6(9) . .
Al1 N2 C16 C17 0.000(2) . .
Al1 N2 C16 C18 -120.4(5) . 4_575
Al1 N2 C16 C18 120.4(5) . .
